data_2241783
loop_
_publ_author_name
'Benzalim, Ahmed'
'Auhmani, Aziz'
'Bimoussa, Abdoullah'
'Ait Itto, My Youssef'
'Daran, Jean-Claude'
'Auhmani, Abdelwahed'

_publ_section_title
;
 Crystal structure of
 (1<i>S</i>,3<i>R</i>,8<i>R</i>,9<i>R</i>)-2,2-dichloro-3,7,7-trimethyl-10-methylenetricyclo[6.4.0.0^1,3^]dodecan-9-ol
;
_journal_coeditor_code PK2583
_journal_issue 8
_journal_name_full 'Acta Crystallographica Section E'
_journal_page_first 1163
_journal_page_last 1166
_journal_paper_doi 10.1107/S2056989016011166
_journal_volume 72
_journal_year 2016
_chemical_formula_iupac 'C16 H24 Cl2 O'
_chemical_formula_moiety 'C16 H24 Cl2 O'
_chemical_formula_sum 'C16 H24 Cl2 O'
_chemical_formula_weight 303.25
_chemical_name_systematic
(1<i>S</i>,3<i>R</i>,8<i>R</i>,9<i>R</i>)-2,2-Dichloro-3,7,7-trimethyl-10-methylenetricyclo[6.4.0.0^1,3^]dodecan-9-ol
_space_group_crystal_system orthorhombic
_space_group_IT_number 18
_space_group_name_Hall 'P 2 2ab'
_space_group_name_H-M_alt 'P 21 21 2'
_symmetry_space_group_name_Hall 'P 2 2ab'
_symmetry_space_group_name_H-M 'P 21 21 2'
_atom_sites_solution_hydrogens geom
_atom_sites_solution_primary direct
_atom_sites_solution_secondary difmap
_audit_creation_method SHELXL-2014/6
_cell_angle_alpha 90
_cell_angle_beta 90
_cell_angle_gamma 90
_cell_formula_units_Z 8
_cell_length_a 12.3075(4)
_cell_length_b 13.9332(7)
_cell_length_c 18.6716(9)
_cell_measurement_reflns_used 5974
_cell_measurement_temperature 180(2)
_cell_measurement_theta_max 30.607
_cell_measurement_theta_min 3.518
_cell_volume 3201.9(2)
_computing_cell_refinement
;
CrysAlis PRO (Agilent, 2014)
;
_computing_data_collection
;
CrysAlis PRO (Agilent, 2014)
;
_computing_data_reduction
;
CrysAlis PRO (Agilent, 2014)
;
_computing_molecular_graphics
;
ORTEPIII (Burnett & Johnson, 1996), ORTEP-3 for Windows (Farrugia,
2012),
Mercury (Macrae <i>et al.</i>,  2008) and PLATON (Spek, 2009)
;
_computing_publication_material
;
SHELXL2013 (Sheldrick, 2015b)
;
_computing_structure_refinement
;
SHELXL2013 (Sheldrick, 2015b)
;
_computing_structure_solution
;
SHELXT2013(Sheldrick, 2015a)
;
_diffrn_ambient_temperature 180(2)
_diffrn_detector_area_resol_mean 16.1978
_diffrn_measured_fraction_theta_full 0.997
_diffrn_measured_fraction_theta_max 0.997
_diffrn_measurement_device 'four-circle diffractometer'
_diffrn_measurement_device_type 'Agilent Xcalibur Eos Gemini ultra'
_diffrn_measurement_method '\w scans'
_diffrn_radiation_monochromator graphite
_diffrn_radiation_type 'Mo K\a'
_diffrn_radiation_wavelength 0.71073
_diffrn_reflns_av_R_equivalents 0.0327
_diffrn_reflns_limit_h_max 15
_diffrn_reflns_limit_h_min -15
_diffrn_reflns_limit_k_max 17
_diffrn_reflns_limit_k_min -17
_diffrn_reflns_limit_l_max 23
_diffrn_reflns_limit_l_min -23
_diffrn_reflns_number 20074
_diffrn_reflns_theta_full 27.100
_diffrn_reflns_theta_max 27.103
_diffrn_reflns_theta_min 2.924
_exptl_absorpt_coefficient_mu 0.397
_exptl_absorpt_correction_T_max 1.00000
_exptl_absorpt_correction_T_min 0.90656
_exptl_absorpt_correction_type multi-scan
_exptl_absorpt_process_details
;
(CrysAlis PRO; Agilent, 2014)
;
_exptl_crystal_colour colourless
_exptl_crystal_density_diffrn 1.258
_exptl_crystal_description box
_exptl_crystal_F_000 1296
_exptl_crystal_size_max 0.430
_exptl_crystal_size_mid 0.310
_exptl_crystal_size_min 0.250
_refine_diff_density_max 0.516
_refine_diff_density_min -0.359
_refine_ls_abs_structure_details
;
Flack <i>x</i> determined using 2376 quotients
[(<i>I</i>^+^)-(<i>I</i>^-^)]/[(<i>I</i>^+^)+(<i>I</i>^-^)]
(Parsons <i>et al.</i>,  2013)
;
_refine_ls_abs_structure_Flack 0.03(3)
_refine_ls_extinction_method none
_refine_ls_goodness_of_fit_ref 1.060
_refine_ls_hydrogen_treatment constr
_refine_ls_matrix_type full
_refine_ls_number_parameters 393
_refine_ls_number_reflns 7060
_refine_ls_number_restraints 22
_refine_ls_restrained_S_all 1.075
_refine_ls_R_factor_all 0.0592
_refine_ls_R_factor_gt 0.0467
_refine_ls_shift/su_max 0.000
_refine_ls_shift/su_mean 0.000
_refine_ls_structure_factor_coef Fsqd
_refine_ls_weighting_details 'w=1/[\s^2^(Fo^2^)+(0.0522P)^2^+1.8807P] where P=(Fo^2^+2Fc^2^)/3'
_refine_ls_weighting_scheme calc
_refine_ls_wR_factor_gt 0.1120
_refine_ls_wR_factor_ref 0.1211
_reflns_number_gt 6084
_reflns_number_total 7060
_reflns_threshold_expression 'I > 2\s(I)'
_cod_data_source_file pk2583sup1.cif
_cod_data_source_block I
_cod_database_code 2241783
_shelx_space_group_comment
;
The symmetry employed for this shelxl refinement is uniquely defined
by the following loop, which should always be used as a source of
symmetry information in preference to the above space-group names.
They are only intended as comments.
;
_shelx_estimated_absorpt_t_min 0.848
_shelx_estimated_absorpt_t_max 0.907
_shelxl_version_number 2014/6

loop_
_space_group_symop_operation_xyz
'x, y, z'
'-x, -y, z'
'-x+1/2, y+1/2, -z'
'x+1/2, -y+1/2, -z'

loop_
_atom_site_type_symbol
_atom_site_label
_atom_site_fract_x
_atom_site_fract_y
_atom_site_fract_z
_atom_site_U_iso_or_equiv
_atom_site_adp_type
_atom_site_calc_flag
_atom_site_occupancy
_atom_site_disorder_assembly
_atom_site_disorder_group
Cl Cl1A 0.38798(7) -0.19453(7) -0.28372(5) 0.0380(2) Uani d 1 . .
Cl Cl2A 0.15680(8) -0.18866(9) -0.29099(6) 0.0479(3) Uani d 1 . .
O O1A 0.3867(2) -0.41044(17) -0.22969(13) 0.0298(5) Uani d 1 . .
H H1A 0.3817 -0.4654 -0.2451 0.045 Uiso calc 1 . .
C C1A 0.2588(3) -0.2464(2) -0.16119(19) 0.0257(7) Uani d 1 . .
C C2A 0.2689(3) -0.1917(3) -0.2314(2) 0.0316(8) Uani d 1 . .
C C3A 0.2659(3) -0.1359(3) -0.1627(2) 0.0362(9) Uani d 1 . .
C C4A 0.3710(4) -0.0925(3) -0.1351(2) 0.0461(11) Uani d 1 . .
H H4A1 0.3738 -0.0252 -0.1485 0.055 Uiso calc 1 . .
H H4A2 0.4320 -0.1246 -0.1577 0.055 Uiso calc 1 . .
C C5A 0.3822(5) -0.1010(3) -0.0532(3) 0.0570(13) Uani d 1 . .
H H5A1 0.4586 -0.0970 -0.0408 0.068 Uiso calc 1 . .
H H5A2 0.3459 -0.0467 -0.0312 0.068 Uiso calc 1 . .
C C6A 0.3356(5) -0.1933(3) -0.0211(2) 0.0573(13) Uani d 1 . .
H H6A1 0.2575 -0.1914 -0.0276 0.069 Uiso calc 1 . .
H H6A2 0.3491 -0.1915 0.0301 0.069 Uiso calc 1 . .
C C7A 0.3755(4) -0.2906(3) -0.0487(2) 0.0372(9) Uani d 1 . .
C C8A 0.3567(3) -0.3021(2) -0.13200(18) 0.0256(7) Uani d 1 . .
H H8A 0.4208 -0.2742 -0.1551 0.031 Uiso calc 1 . .
C C9A 0.3528(3) -0.4083(2) -0.15632(18) 0.0272(7) Uani d 1 . .
H H9A 0.4042 -0.4456 -0.1275 0.033 Uiso calc 1 . .
C C10A 0.2414(3) -0.4547(3) -0.1516(2) 0.0324(9) Uani d 1 . .
C C11A 0.1495(3) -0.3959(3) -0.1800(2) 0.0370(9) Uani d 1 . .
H H11A 0.0812 -0.4273 -0.1690 0.044 Uiso calc 1 . .
H H11B 0.1556 -0.3911 -0.2317 0.044 Uiso calc 1 . .
C C12A 0.1503(3) -0.2955(3) -0.1473(2) 0.0322(8) Uani d 1 . .
H H12A 0.0921 -0.2575 -0.1681 0.039 Uiso calc 1 . .
H H12B 0.1378 -0.2999 -0.0961 0.039 Uiso calc 1 . .
C C13A 0.1662(4) -0.0747(3) -0.1461(3) 0.0516(12) Uani d 1 . .
H H13A 0.1720 -0.0143 -0.1706 0.077 Uiso calc 1 . .
H H13B 0.1619 -0.0637 -0.0954 0.077 Uiso calc 1 . .
H H13C 0.1019 -0.1075 -0.1619 0.077 Uiso calc 1 . .
C C14A 0.3170(5) -0.3675(4) -0.0029(2) 0.0568(13) Uani d 1 . .
H H14A 0.3322 -0.3566 0.0468 0.085 Uiso calc 1 . .
H H14B 0.3425 -0.4301 -0.0163 0.085 Uiso calc 1 . .
H H14C 0.2401 -0.3636 -0.0109 0.085 Uiso calc 1 . .
C C15A 0.4969(4) -0.3035(4) -0.0350(3) 0.0612(14) Uani d 1 . .
H H15A 0.5365 -0.2538 -0.0592 0.092 Uiso calc 1 . .
H H15B 0.5197 -0.3650 -0.0528 0.092 Uiso calc 1 . .
H H15C 0.5109 -0.3000 0.0155 0.092 Uiso calc 1 . .
C C16A 0.2287(4) -0.5428(3) -0.1266(2) 0.0436(10) Uani d 1 . .
H H16A 0.1601 -0.5709 -0.1262 0.052 Uiso calc 1 . .
H H16B 0.2883 -0.5768 -0.1094 0.052 Uiso calc 1 . .
Cl Cl1B 0.64962(7) -0.18578(8) -0.20137(5) 0.0415(2) Uani d 1 . .
Cl Cl2B 0.87789(8) -0.21670(9) -0.20248(6) 0.0518(3) Uani d 1 . .
O O1B 0.6090(2) -0.39598(19) -0.26805(12) 0.0302(5) Uani d 1 . .
H H1B 0.5438 -0.3880 -0.2610 0.045 Uiso calc 1 . .
C C1B 0.7575(3) -0.2429(3) -0.33159(19) 0.0262(8) Uani d 1 . .
C C2B 0.7636(3) -0.1965(3) -0.2577(2) 0.0308(8) Uani d 1 . .
C C3B 0.7751(3) -0.1342(3) -0.3232(2) 0.0356(9) Uani d 1 . .
C C4B 0.6812(4) -0.0682(3) -0.3428(3) 0.0572(14) Uani d 1 . .
H H4B1 0.6939 -0.0050 -0.3226 0.069 Uiso calc 1 A 1
H H4B2 0.6144 -0.0932 -0.3225 0.069 Uiso calc 1 A 1
C C5B 0.669(2) -0.0598(13) -0.4252(9) 0.075(10) Uani d 0.498(8) B 1
H H5B1 0.6455 0.0041 -0.4387 0.090 Uiso calc 0.498(8) B 1
H H5B2 0.7371 -0.0739 -0.4491 0.090 Uiso calc 0.498(8) B 1
C C6B 0.5817(8) -0.1352(7) -0.4443(6) 0.055(3) Uani d 0.498(8) B 1
H H6B1 0.5203 -0.1263 -0.4125 0.067 Uiso calc 0.498(8) B 1
H H6B2 0.5566 -0.1226 -0.4927 0.067 Uiso calc 0.498(8) B 1
C C14B 0.517(2) -0.2953(16) -0.4674(17) 0.084(10) Uani d 0.498(8) B 1
H H14D 0.4980 -0.2721 -0.5141 0.126 Uiso calc 0.498(8) B 1
H H14E 0.4574 -0.2851 -0.4351 0.126 Uiso calc 0.498(8) B 1
H H14F 0.5331 -0.3626 -0.4700 0.126 Uiso calc 0.498(8) B 1
C C15B 0.7119(9) -0.2558(8) -0.4924(5) 0.054(3) Uani d 0.498(8) B 1
H H15D 0.7343 -0.3218 -0.4912 0.082 Uiso calc 0.498(8) B 1
H H15E 0.7718 -0.2155 -0.4789 0.082 Uiso calc 0.498(8) B 1
H H15F 0.6887 -0.2395 -0.5400 0.082 Uiso calc 0.498(8) B 1
C C7B 0.6177(18) -0.2408(11) -0.4400(15) 0.043(3) Uani d 0.498(8) B 1
C C5C 0.656(2) -0.0716(12) -0.4234(7) 0.064(8) Uani d 0.502(8) B 2
H H5C1 0.6916 -0.0176 -0.4462 0.077 Uiso calc 0.502(8) B 2
H H5C2 0.5781 -0.0626 -0.4295 0.077 Uiso calc 0.502(8) B 2
C C6C 0.6896(8) -0.1660(6) -0.4647(5) 0.059(3) Uani d 0.502(8) B 2
H H6C1 0.6757 -0.1556 -0.5152 0.071 Uiso calc 0.502(8) B 2
H H6C2 0.7675 -0.1738 -0.4592 0.071 Uiso calc 0.502(8) B 2
C C14C 0.5122(19) -0.2525(16) -0.4543(15) 0.073(7) Uani d 0.502(8) B 2
H H14G 0.4976 -0.2365 -0.5034 0.110 Uiso calc 0.502(8) B 2
H H14H 0.4846 -0.2028 -0.4238 0.110 Uiso calc 0.502(8) B 2
H H14I 0.4775 -0.3122 -0.4428 0.110 Uiso calc 0.502(8) B 2
C C15C 0.6759(9) -0.3422(7) -0.4933(4) 0.054(3) Uani d 0.502(8) B 2
H H15G 0.6322 -0.3986 -0.4867 0.081 Uiso calc 0.502(8) B 2
H H15H 0.7503 -0.3568 -0.4823 0.081 Uiso calc 0.502(8) B 2
H H15I 0.6706 -0.3212 -0.5422 0.081 Uiso calc 0.502(8) B 2
C C7C 0.6353(18) -0.2623(11) -0.4434(14) 0.043(3) Uani d 0.502(8) B 2
C C8B 0.6477(3) -0.2777(3) -0.36065(19) 0.0314(8) Uani d 1 . .
H H8B 0.5944 -0.2454 -0.3300 0.038 Uiso calc 1 B 1
C C9B 0.6317(4) -0.3854(3) -0.3432(2) 0.0401(10) Uani d 1 . .
H H9B 0.5703 -0.4103 -0.3710 0.048 Uiso calc 1 . .
C C10B 0.7308(5) -0.4468(3) -0.3572(3) 0.0603(15) Uani d 1 . .
C C11B 0.8344(4) -0.4091(3) -0.3272(3) 0.0531(13) Uani d 1 . .
H H11C 0.8943 -0.4494 -0.3426 0.064 Uiso calc 1 . .
H H11D 0.8314 -0.4110 -0.2753 0.064 Uiso calc 1 . .
C C12B 0.8540(3) -0.3069(3) -0.3517(2) 0.0365(9) Uani d 1 . .
H H12C 0.8643 -0.3058 -0.4032 0.044 Uiso calc 1 . .
H H12D 0.9196 -0.2823 -0.3294 0.044 Uiso calc 1 . .
C C13B 0.8857(4) -0.0895(3) -0.3402(3) 0.0516(12) Uani d 1 . .
H H13D 0.8978 -0.0353 -0.3095 0.077 Uiso calc 1 . .
H H13E 0.8869 -0.0689 -0.3893 0.077 Uiso calc 1 . .
H H13F 0.9419 -0.1362 -0.3326 0.077 Uiso calc 1 . .
C C16B 0.7226(8) -0.5295(5) -0.3905(4) 0.122(4) Uani d 1 . .
H H16C 0.7837 -0.5679 -0.3964 0.147 Uiso calc 1 . .
H H16D 0.6558 -0.5495 -0.4083 0.147 Uiso calc 1 . .

loop_
_atom_site_aniso_label
_atom_site_aniso_U_11
_atom_site_aniso_U_22
_atom_site_aniso_U_33
_atom_site_aniso_U_12
_atom_site_aniso_U_13
_atom_site_aniso_U_23
Cl1A 0.0268(4) 0.0437(5) 0.0436(5) 0.0046(4) 0.0118(4) 0.0125(4)
Cl2A 0.0306(5) 0.0585(6) 0.0545(6) 0.0073(5) -0.0058(4) 0.0172(6)
O1A 0.0319(12) 0.0283(12) 0.0293(12) 0.0013(11) 0.0054(11) -0.0061(10)
C1A 0.0208(17) 0.0238(17) 0.0326(18) 0.0037(13) 0.0079(14) -0.0010(14)
C2A 0.0213(15) 0.0320(18) 0.041(2) 0.0052(17) 0.0068(14) 0.0065(17)
C3A 0.0295(19) 0.0258(18) 0.053(2) 0.0023(16) 0.0125(18) 0.0034(18)
C4A 0.048(3) 0.0273(18) 0.063(3) -0.0091(19) 0.012(2) -0.0074(19)
C5A 0.072(3) 0.040(2) 0.059(3) -0.016(2) 0.006(3) -0.024(2)
C6A 0.082(4) 0.049(3) 0.041(2) -0.004(3) 0.008(2) -0.020(2)
C7A 0.044(2) 0.038(2) 0.0295(18) -0.0011(17) -0.0010(17) -0.0053(15)
C8A 0.0252(16) 0.0249(16) 0.0265(16) 0.0032(14) -0.0008(13) -0.0016(14)
C9A 0.0296(17) 0.0242(16) 0.0278(17) 0.0053(14) -0.0014(14) -0.0016(14)
C10A 0.041(2) 0.0277(18) 0.0285(19) -0.0029(16) 0.0082(16) -0.0058(15)
C11A 0.0293(18) 0.037(2) 0.045(2) -0.0118(17) 0.0042(16) 0.0015(17)
C12A 0.0247(17) 0.0319(19) 0.040(2) 0.0009(15) 0.0075(15) 0.0050(15)
C13A 0.051(3) 0.030(2) 0.074(3) 0.016(2) 0.022(2) 0.001(2)
C14A 0.079(4) 0.060(3) 0.031(2) -0.013(3) 0.004(2) -0.003(2)
C15A 0.058(3) 0.082(4) 0.044(3) 0.000(3) -0.023(2) -0.007(3)
C16A 0.055(3) 0.032(2) 0.044(2) -0.007(2) 0.011(2) 0.0018(18)
Cl1B 0.0315(4) 0.0501(5) 0.0429(5) -0.0046(4) 0.0115(4) -0.0152(5)
Cl2B 0.0275(5) 0.0792(8) 0.0487(6) -0.0090(5) -0.0076(4) -0.0049(5)
O1B 0.0291(12) 0.0364(13) 0.0251(12) -0.0029(12) 0.0062(10) 0.0055(10)
C1B 0.0196(17) 0.0272(18) 0.0319(18) -0.0015(13) 0.0059(14) 0.0033(15)
C2B 0.0160(15) 0.0367(19) 0.040(2) -0.0046(16) 0.0020(13) -0.0041(17)
C3B 0.0270(18) 0.0262(18) 0.054(2) -0.0038(16) 0.0087(18) 0.0028(17)
C4B 0.045(3) 0.039(2) 0.087(4) 0.012(2) 0.016(3) 0.018(2)
C5B 0.055(13) 0.045(9) 0.12(2) -0.006(8) -0.003(12) 0.050(10)
C6B 0.038(5) 0.070(7) 0.059(6) -0.002(5) -0.003(4) 0.039(5)
C14B 0.079(13) 0.114(18) 0.058(13) -0.050(14) -0.046(10) 0.044(14)
C15B 0.076(7) 0.058(7) 0.029(4) -0.013(5) 0.000(4) 0.018(4)
C7B 0.041(6) 0.057(6) 0.030(3) -0.007(5) -0.002(4) 0.016(5)
C5C 0.038(8) 0.078(14) 0.077(13) 0.013(9) 0.027(8) 0.061(10)
C6C 0.054(6) 0.073(8) 0.049(6) 0.002(5) 0.010(4) 0.041(5)
C14C 0.049(8) 0.12(2) 0.047(11) -0.022(11) -0.012(7) 0.052(13)
C15C 0.068(7) 0.073(7) 0.022(4) -0.002(5) 0.003(4) 0.005(4)
C7C 0.041(6) 0.057(6) 0.030(3) -0.007(5) -0.002(4) 0.016(5)
C8B 0.0309(18) 0.039(2) 0.0241(17) -0.0113(16) 0.0011(15) 0.0072(15)
C9B 0.056(3) 0.041(2) 0.0233(18) -0.023(2) 0.0019(18) 0.0003(15)
C10B 0.097(4) 0.033(2) 0.051(3) -0.014(3) 0.043(3) -0.010(2)
C11B 0.066(3) 0.036(2) 0.057(3) 0.019(2) 0.029(2) 0.006(2)
C12B 0.0325(19) 0.0370(19) 0.040(2) 0.0046(18) 0.0146(16) 0.0047(17)
C13B 0.037(2) 0.043(2) 0.075(3) -0.017(2) 0.012(2) 0.004(2)
C16B 0.160(8) 0.072(4) 0.134(7) -0.044(5) 0.092(6) -0.065(4)

loop_
_atom_type_symbol
_atom_type_description
_atom_type_scat_dispersion_real
_atom_type_scat_dispersion_imag
_atom_type_scat_source
C C 0.0033 0.0016 'International Tables Vol C Tables 4.2.6.8 and 6.1.1.4'
H H 0.0000 0.0000 'International Tables Vol C Tables 4.2.6.8 and 6.1.1.4'
O O 0.0106 0.0060 'International Tables Vol C Tables 4.2.6.8 and 6.1.1.4'
Cl Cl 0.1484 0.1585 'International Tables Vol C Tables 4.2.6.8 and 6.1.1.4'

loop_
_geom_angle_atom_site_label_1
_geom_angle_atom_site_label_2
_geom_angle_atom_site_label_3
_geom_angle
C9A O1A H1A 109.5
C2A C1A C12A 116.3(3)
C2A C1A C8A 119.8(3)
C12A C1A C8A 113.7(3)
C2A C1A C3A 58.6(3)
C12A C1A C3A 120.0(3)
C8A C1A C3A 117.9(3)
C3A C2A C1A 61.4(2)
C3A C2A Cl1A 120.4(3)
C1A C2A Cl1A 122.3(3)
C3A C2A Cl2A 120.4(3)
C1A C2A Cl2A 119.3(3)
Cl1A C2A Cl2A 107.4(2)
C2A C3A C4A 118.4(3)
C2A C3A C13A 118.9(4)
C4A C3A C13A 113.1(4)
C2A C3A C1A 60.0(2)
C4A C3A C1A 116.1(4)
C13A C3A C1A 120.6(4)
C3A C4A C5A 112.4(4)
C3A C4A H4A1 109.1
C5A C4A H4A1 109.1
C3A C4A H4A2 109.1
C5A C4A H4A2 109.1
H4A1 C4A H4A2 107.9
C6A C5A C4A 114.9(4)
C6A C5A H5A1 108.5
C4A C5A H5A1 108.5
C6A C5A H5A2 108.5
C4A C5A H5A2 108.5
H5A1 C5A H5A2 107.5
C5A C6A C7A 119.5(4)
C5A C6A H6A1 107.4
C7A C6A H6A1 107.4
C5A C6A H6A2 107.4
C7A C6A H6A2 107.4
H6A1 C6A H6A2 107.0
C15A C7A C6A 111.2(4)
C15A C7A C14A 106.3(4)
C6A C7A C14A 106.2(4)
C15A C7A C8A 107.2(3)
C6A C7A C8A 112.0(3)
C14A C7A C8A 113.8(3)
C1A C8A C9A 110.8(3)
C1A C8A C7A 114.4(3)
C9A C8A C7A 113.0(3)
C1A C8A H8A 106.0
C9A C8A H8A 106.0
C7A C8A H8A 106.0
O1A C9A C10A 108.1(3)
O1A C9A C8A 107.0(3)
C10A C9A C8A 114.7(3)
O1A C9A H9A 109.0
C10A C9A H9A 109.0
C8A C9A H9A 109.0
C16A C10A C11A 123.0(4)
C16A C10A C9A 121.5(4)
C11A C10A C9A 115.4(3)
C10A C11A C12A 110.8(3)
C10A C11A H11A 109.5
C12A C11A H11A 109.5
C10A C11A H11B 109.5
C12A C11A H11B 109.5
H11A C11A H11B 108.1
C1A C12A C11A 110.4(3)
C1A C12A H12A 109.6
C11A C12A H12A 109.6
C1A C12A H12B 109.6
C11A C12A H12B 109.6
H12A C12A H12B 108.1
C3A C13A H13A 109.5
C3A C13A H13B 109.5
H13A C13A H13B 109.5
C3A C13A H13C 109.5
H13A C13A H13C 109.5
H13B C13A H13C 109.5
C7A C14A H14A 109.5
C7A C14A H14B 109.5
H14A C14A H14B 109.5
C7A C14A H14C 109.5
H14A C14A H14C 109.5
H14B C14A H14C 109.5
C7A C15A H15A 109.5
C7A C15A H15B 109.5
H15A C15A H15B 109.5
C7A C15A H15C 109.5
H15A C15A H15C 109.5
H15B C15A H15C 109.5
C10A C16A H16A 120.0
C10A C16A H16B 120.0
H16A C16A H16B 120.0
C9B O1B H1B 109.5
C2B C1B C12B 115.5(3)
C2B C1B C8B 119.8(3)
C12B C1B C8B 114.3(3)
C2B C1B C3B 58.9(3)
C12B C1B C3B 119.3(3)
C8B C1B C3B 118.2(3)
C3B C2B C1B 61.0(2)
C3B C2B Cl1B 120.7(3)
C1B C2B Cl1B 122.5(3)
C3B C2B Cl2B 119.4(3)
C1B C2B Cl2B 120.0(3)
Cl1B C2B Cl2B 107.4(2)
C2B C3B C4B 118.2(4)
C2B C3B C13B 119.2(4)
C4B C3B C13B 112.3(3)
C2B C3B C1B 60.1(2)
C4B C3B C1B 117.6(4)
C13B C3B C1B 120.3(4)
C3B C4B C5C 111.9(7)
C3B C4B C5B 111.0(9)
C3B C4B H4B1 109.4
C5B C4B H4B1 109.4
C3B C4B H4B2 109.4
C5B C4B H4B2 109.4
H4B1 C4B H4B2 108.0
C6B C5B C4B 104.2(14)
C6B C5B H5B1 110.9
C4B C5B H5B1 110.9
C6B C5B H5B2 110.9
C4B C5B H5B2 110.9
H5B1 C5B H5B2 108.9
C7B C6B C5B 116.0(13)
C7B C6B H6B1 108.3
C5B C6B H6B1 108.3
C7B C6B H6B2 108.3
C5B C6B H6B2 108.3
H6B1 C6B H6B2 107.4
C7B C14B H14D 109.5
C7B C14B H14E 109.5
H14D C14B H14E 109.5
C7B C14B H14F 109.5
H14D C14B H14F 109.5
H14E C14B H14F 109.5
C7B C15B H15D 109.5
C7B C15B H15E 109.5
H15D C15B H15E 109.5
C7B C15B H15F 109.5
H15D C15B H15F 109.5
H15E C15B H15F 109.5
C15B C7B C6B 108.3(13)
C15B C7B C14B 109(2)
C6B C7B C14B 102.9(15)
C15B C7B C8B 111.8(15)
C6B C7B C8B 114.8(14)
C14B C7B C8B 109.4(16)
C4B C5C C6C 116.6(11)
C4B C5C H5C1 108.1
C6C C5C H5C1 108.1
C4B C5C H5C2 108.1
C6C C5C H5C2 108.1
H5C1 C5C H5C2 107.3
C7C C6C C5C 118.7(13)
C7C C6C H6C1 107.6
C5C C6C H6C1 107.6
C7C C6C H6C2 107.6
C5C C6C H6C2 107.6
H6C1 C6C H6C2 107.1
C7C C14C H14G 109.5
C7C C14C H14H 109.5
H14G C14C H14H 109.5
C7C C14C H14I 109.5
H14G C14C H14I 109.5
H14H C14C H14I 109.5
C7C C15C H15G 109.5
C7C C15C H15H 109.5
H15G C15C H15H 109.5
C7C C15C H15I 109.5
H15G C15C H15I 109.5
H15H C15C H15I 109.5
C14C C7C C15C 107.7(19)
C14C C7C C6C 108.4(15)
C15C C7C C6C 109.3(13)
C14C C7C C8B 103.9(15)
C15C C7C C8B 117.9(14)
C6C C7C C8B 109.3(15)
C1B C8B C9B 110.1(3)
C1B C8B C7C 113.0(8)
C9B C8B C7C 109.1(6)
C1B C8B C7B 115.2(8)
C9B C8B C7B 118.3(7)
C1B C8B H8B 103.7
C9B C8B H8B 103.7
C7B C8B H8B 103.7
O1B C9B C10B 105.5(4)
O1B C9B C8B 109.2(3)
C10B C9B C8B 114.2(3)
O1B C9B H9B 109.3
C10B C9B H9B 109.3
C8B C9B H9B 109.3
C16B C10B C11B 123.6(7)
C16B C10B C9B 121.1(7)
C11B C10B C9B 115.2(4)
C10B C11B C12B 110.7(4)
C10B C11B H11C 109.5
C12B C11B H11C 109.5
C10B C11B H11D 109.5
C12B C11B H11D 109.5
H11C C11B H11D 108.1
C11B C12B C1B 110.5(3)
C11B C12B H12C 109.6
C1B C12B H12C 109.6
C11B C12B H12D 109.6
C1B C12B H12D 109.6
H12C C12B H12D 108.1
C3B C13B H13D 109.5
C3B C13B H13E 109.5
H13D C13B H13E 109.5
C3B C13B H13F 109.5
H13D C13B H13F 109.5
H13E C13B H13F 109.5
C10B C16B H16C 120.0
C10B C16B H16D 120.0
H16C C16B H16D 120.0

loop_
_geom_bond_atom_site_label_1
_geom_bond_atom_site_label_2
_geom_bond_distance
Cl1A C2A 1.762(3)
Cl2A C2A 1.773(4)
O1A C9A 1.432(4)
O1A H1A 0.8200
C1A C2A 1.521(5)
C1A C12A 1.523(5)
C1A C8A 1.533(5)
C1A C3A 1.542(5)
C2A C3A 1.500(6)
C3A C4A 1.519(6)
C3A C13A 1.527(6)
C4A C5A 1.541(7)
C4A H4A1 0.9700
C4A H4A2 0.9700
C5A C6A 1.530(7)
C5A H5A1 0.9700
C5A H5A2 0.9700
C6A C7A 1.531(6)
C6A H6A1 0.9700
C6A H6A2 0.9700
C7A C15A 1.527(6)
C7A C14A 1.548(6)
C7A C8A 1.582(5)
C8A C9A 1.548(5)
C8A H8A 0.9800
C9A C10A 1.518(5)
C9A H9A 0.9800
C10A C16A 1.323(5)
C10A C11A 1.494(6)
C11A C12A 1.527(5)
C11A H11A 0.9700
C11A H11B 0.9700
C12A H12A 0.9700
C12A H12B 0.9700
C13A H13A 0.9600
C13A H13B 0.9600
C13A H13C 0.9600
C14A H14A 0.9600
C14A H14B 0.9600
C14A H14C 0.9600
C15A H15A 0.9600
C15A H15B 0.9600
C15A H15C 0.9600
C16A H16A 0.9300
C16A H16B 0.9300
Cl1B C2B 1.760(4)
Cl2B C2B 1.767(4)
O1B C9B 1.439(4)
O1B H1B 0.8200
C1B C2B 1.524(5)
C1B C12B 1.532(5)
C1B C8B 1.534(5)
C1B C3B 1.538(5)
C2B C3B 1.506(6)
C3B C4B 1.521(6)
C3B C13B 1.531(5)
C4B C5C 1.538(15)
C4B C5B 1.550(16)
C4B H4B1 0.9700
C4B H4B2 0.9700
C5B C6B 1.54(2)
C5B H5B1 0.9700
C5B H5B2 0.9700
C6B C7B 1.539(16)
C6B H6B1 0.9700
C6B H6B2 0.9700
C14B C7B 1.540(16)
C14B H14D 0.9600
C14B H14E 0.9600
C14B H14F 0.9600
C15B C7B 1.532(17)
C15B H15D 0.9600
C15B H15E 0.9600
C15B H15F 0.9600
C7B C8B 1.61(3)
C5C C6C 1.581(13)
C5C H5C1 0.9700
C5C H5C2 0.9700
C6C C7C 1.550(16)
C6C H6C1 0.9700
C6C H6C2 0.9700
C14C C7C 1.535(17)
C14C H14G 0.9600
C14C H14H 0.9600
C14C H14I 0.9600
C15C C7C 1.537(16)
C15C H15G 0.9600
C15C H15H 0.9600
C15C H15I 0.9600
C7C C8B 1.57(3)
C8B C9B 1.548(5)
C8B H8B 0.9800
C9B C10B 1.512(7)
C9B H9B 0.9800
C10B C16B 1.313(7)
C10B C11B 1.489(8)
C11B C12B 1.515(6)
C11B H11C 0.9700
C11B H11D 0.9700
C12B H12C 0.9700
C12B H12D 0.9700
C13B H13D 0.9600
C13B H13E 0.9600
C13B H13F 0.9600
C16B H16C 0.9300
C16B H16D 0.9300

loop_
_geom_hbond_atom_site_label_D
_geom_hbond_atom_site_label_H
_geom_hbond_atom_site_label_A
_geom_hbond_site_symmetry_A
_geom_hbond_distance_DH
_geom_hbond_distance_HA
_geom_hbond_distance_DA
_geom_hbond_angle_DHA
O1A H1A O1B 2_645 0.82 1.98 2.791(4) 168.9
C8A H8A Cl1A . 0.98 2.68 3.228(4) 116.0
O1B H1B O1A . 0.82 2.04 2.835(4) 161.8
C8B H8B Cl1A . 0.98 2.78 3.691(4) 155.7
C8B H8B Cl1B . 0.98 2.63 3.238(4) 120.4
O1A H1A O1B 2_645 0.82 1.98 2.791(4) 168.9
C8A H8A Cl1A . 0.98 2.68 3.228(4) 116.0
O1B H1B O1A . 0.82 2.04 2.835(4) 161.8
C8B H8B Cl1A . 0.98 2.78 3.691(4) 155.7
C8B H8B Cl1B . 0.98 2.63 3.238(4) 120.4

_cod_database_fobs_code 2241783
